data_1544316
loop_
_publ_author_name
'Yang, Lei'
'Melot, Romain'
'Neuburger, Markus'
'Baudoin, Olivier'

_publ_section_title
;
 Palladium(0)-catalyzed asymmetric C(sp(3))-H arylation using a chiral
 binol-derived phosphate and an achiral ligand.
;
_journal_issue 2
_journal_name_full 'Chemical science'
_journal_page_first 1344
_journal_page_last 1349
_journal_paper_doi 10.1039/c6sc04006c
_journal_volume 8
_journal_year 2017
_chemical_absolute_configuration ad
_chemical_formula_moiety 'C22 H21 Fe1 N1 O3'
_chemical_formula_sum 'C22 H21 Fe N O3'
_chemical_formula_weight 403.26
_space_group_IT_number 145
_symmetry_cell_setting trigonal
_symmetry_space_group_name_Hall 'P 32'
_symmetry_space_group_name_H-M 'P 32'
_atom_sites_solution_hydrogens difmap
_atom_sites_solution_primary direct
_audit_update_record
;
2016-06-20 deposited with the CCDC.
2016-10-11 downloaded from the CCDC.
;
_cell_angle_alpha 90
_cell_angle_beta 90
_cell_angle_gamma 120
_cell_formula_units_Z 6
_cell_length_a 9.7138(5)
_cell_length_b 9.7138(5)
_cell_length_c 33.882(2)
_cell_measurement_reflns_used 0
_cell_measurement_temperature 123
_cell_measurement_theta_max 0
_cell_measurement_theta_min 0
_cell_volume 2768.7(3)
_computing_cell_refinement 'STOE X-AREA (Stoe & Cie 2011)'
_computing_data_collection 'STOE X-AREA (Stoe & Cie 2011)'
_computing_data_reduction 'STOE X-RED (Stoe & Cie 1996)'
_computing_molecular_graphics 'CAMERON (Watkin et al., 1996)'
_computing_publication_material 'CRYSTALS (Betteridge et al., 2003)'
_computing_structure_refinement 'CRYSTALS (Betteridge et al., 2003)'
_computing_structure_solution 'SIR92 (Altomare et al., 1994)'
_diffrn_ambient_temperature 123
_diffrn_detector Pilatus300K
_diffrn_detector_area_resol_mean 5.81
_diffrn_detector_type STOE
_diffrn_measured_fraction_theta_full 0.998
_diffrn_measured_fraction_theta_max 0.948
_diffrn_measurement_device Area
_diffrn_measurement_device_type 'Stoe StadiVari'
_diffrn_measurement_method '\f & \w scans'
_diffrn_radiation_monochromator 'Graded multilayer mirror'
_diffrn_radiation_type GaK\a
_diffrn_radiation_wavelength 1.34143
_diffrn_reflns_av_R_equivalents 0.025
_diffrn_reflns_limit_h_max 11
_diffrn_reflns_limit_h_min -11
_diffrn_reflns_limit_k_max 11
_diffrn_reflns_limit_k_min -11
_diffrn_reflns_limit_l_max 26
_diffrn_reflns_limit_l_min -41
_diffrn_reflns_number 17736
_diffrn_reflns_theta_full 52.800
_diffrn_reflns_theta_max 57.346
_diffrn_reflns_theta_min 3.405
_diffrn_source 'Metaljet D2'
_diffrn_source_current 2.860
_diffrn_source_power 0.200
_diffrn_source_voltage 70
_diffrn_standards_number 0
_exptl_absorpt_coefficient_mu 4.640
_exptl_absorpt_correction_T_max 0.87
_exptl_absorpt_correction_T_min 0.72
_exptl_absorpt_correction_type multi-scan
_exptl_absorpt_process_details 'DENZO/SCALEPACK (Otwinowski & Minor, 1997)'
_exptl_crystal_colour orange
_exptl_crystal_density_diffrn 1.451
_exptl_crystal_density_method 'not measured'
_exptl_crystal_description block
_exptl_crystal_F_000 1259.993
_exptl_crystal_recrystallization_method
; 
 
;
_exptl_crystal_size_max 0.110
_exptl_crystal_size_mid 0.070
_exptl_crystal_size_min 0.030
_refine_diff_density_max 0.67
_refine_diff_density_min -0.39
_refine_ls_abs_structure_details 'Flack (1983), 1492 Friedel-pairs'
_refine_ls_abs_structure_Flack 0.024(6)
_refine_ls_extinction_coef 21.1(17)
_refine_ls_extinction_method 'Larson (1970), Equation 22'
_refine_ls_goodness_of_fit_ref 1.0750
_refine_ls_hydrogen_treatment constr
_refine_ls_matrix_type full
_refine_ls_number_parameters 489
_refine_ls_number_reflns 4747
_refine_ls_number_restraints 1
_refine_ls_R_factor_all 0.0399
_refine_ls_R_factor_gt 0.0357
_refine_ls_shift/su_max 0.0003095
_refine_ls_shift/su_mean 0.0000331
_refine_ls_structure_factor_coef F
_refine_ls_weighting_details
;
 Method, part 1, Chebychev polynomial, (Watkin, 1994, Prince, 1982) 
 [weight] = 1.0/[A~0~*T~0~(x)+A~1~*T~1~(x) ... +A~n-1~]*T~n-1~(x)] 
 where A~i~ are the Chebychev coefficients listed below and x= Fcalc/Fmax 
 Method = Robust Weighting (Prince, 1982) 
 W = [weight] * [1-(deltaF/6*sigmaF)^2^]^2^ 
 A~i~ are: 
 0.455 0.276 0.108 
;
_refine_ls_weighting_scheme calc
_refine_ls_wR_factor_all 0.0444
_refine_ls_wR_factor_gt 0.0391
_refine_ls_wR_factor_ref 0.0402
_reflns_limit_h_max 5
_reflns_limit_h_min -11
_reflns_limit_k_max 12
_reflns_limit_k_min 0
_reflns_limit_l_max 26
_reflns_limit_l_min -41
_reflns_number_gt 4478
_reflns_number_total 5109
_reflns_threshold_expression I>2.0\s(I)
_oxford_diffrn_Wilson_B_factor 0.00
_oxford_diffrn_Wilson_scale 0.00
_oxford_refine_ls_r_factor_ref 0.0369
_oxford_refine_ls_scale 0.3426(5)
_oxford_reflns_number_all 5109
_oxford_reflns_threshold_expression_ref I>1.0\s(I)
_cod_data_source_file c6sc04006c2.cif
_cod_data_source_block 1
_cod_depositor_comments
;Adding full bibliography for 1544315--1544316.cif.

 Adding full bibliography for 1544315--1544316.cif.
;
_cod_original_formula_sum 'C22 H21 Fe1 N1 O3'
_cod_database_code 1544316

loop_
_symmetry_equiv_pos_as_xyz
x,y,z
-y,x-y,z+2/3
-x+y,-x,z+1/3

loop_
_atom_site_label
_atom_site_type_symbol
_atom_site_fract_x
_atom_site_fract_y
_atom_site_fract_z
_atom_site_U_iso_or_equiv
_atom_site_occupancy
_atom_site_adp_type
_atom_site_refinement_flags_posn
Fe1 Fe 0.33686(7) -0.30842(6) 0.37913(4) 0.0274 1.0000 Uani .
N1 N 0.2828(4) 0.0102(4) 0.30659(10) 0.0320 1.0000 Uani .
O1 O 0.4899(3) -0.0326(4) 0.30312(9) 0.0436 1.0000 Uani .
O2 O 0.5007(4) 0.2055(4) 0.36057(9) 0.0483 1.0000 Uani .
O3 O 0.6436(4) 0.3866(5) 0.31461(11) 0.0564 1.0000 Uani .
C1 C 0.5640(5) -0.1335(5) 0.38937(14) 0.0438 1.0000 Uani .
C2 C 0.4711(5) -0.1619(5) 0.42411(14) 0.0417 1.0000 Uani .
C3 C 0.4088(5) -0.3221(5) 0.43490(13) 0.0400 1.0000 Uani .
C4 C 0.4653(5) -0.3938(5) 0.40738(14) 0.0397 1.0000 Uani .
C5 C 0.5610(5) -0.2760(6) 0.37944(15) 0.0437 1.0000 Uani .
C6 C 0.2528(4) -0.2358(5) 0.33320(12) 0.0313 1.0000 Uani .
C7 C 0.1580(4) -0.2619(4) 0.36795(12) 0.0305 1.0000 Uani .
C8 C 0.0942(4) -0.4226(4) 0.37957(14) 0.0344 1.0000 Uani .
C9 C 0.1488(4) -0.4960(4) 0.35237(14) 0.0405 1.0000 Uani .
C10 C 0.2480(5) -0.3823(5) 0.32425(14) 0.0371 1.0000 Uani .
C11 C 0.3487(5) -0.0843(5) 0.31268(11) 0.0330 1.0000 Uani .
C12 C 0.1195(5) -0.0352(5) 0.30227(12) 0.0310 1.0000 Uani .
C13 C -0.0122(5) -0.1835(6) 0.29801(13) 0.0377 1.0000 Uani .
C14 C -0.1585(5) -0.1937(6) 0.29240(15) 0.0430 1.0000 Uani .
C15 C -0.1729(5) -0.0584(6) 0.29061(15) 0.0427 1.0000 Uani .
C16 C -0.0376(6) 0.0905(6) 0.29332(14) 0.0403 1.0000 Uani .
C17 C 0.1080(5) 0.1023(5) 0.29878(12) 0.0323 1.0000 Uani .
C18 C 0.2703(5) 0.2478(5) 0.30346(13) 0.0373 1.0000 Uani .
C19 C 0.3839(5) 0.1805(5) 0.29687(12) 0.0335 1.0000 Uani .
C20 C 0.4401(5) 0.2027(5) 0.25412(11) 0.0327 1.0000 Uani .
C21 C 0.5191(7) 0.2586(7) 0.32572(15) 0.0521 1.0000 Uani .
C22 C 0.6494(6) 0.3120(6) 0.38565(15) 0.0587 1.0000 Uani .
H11 H 0.6194 -0.0338 0.3748 0.0518 1.0000 Uiso R
H21 H 0.4510 -0.0837 0.4371 0.0491 1.0000 Uiso R
H31 H 0.3361 -0.3724 0.4570 0.0472 1.0000 Uiso R
H41 H 0.4356 -0.5047 0.4062 0.0485 1.0000 Uiso R
H51 H 0.6138 -0.2916 0.3567 0.0508 1.0000 Uiso R
H71 H 0.1419 -0.1806 0.3810 0.0361 1.0000 Uiso R
H81 H 0.0223 -0.4735 0.4019 0.0408 1.0000 Uiso R
H91 H 0.1284 -0.6073 0.3543 0.0482 1.0000 Uiso R
H101 H 0.3038 -0.3985 0.3015 0.0446 1.0000 Uiso R
H131 H -0.0050 -0.2741 0.2991 0.0439 1.0000 Uiso R
H141 H -0.2466 -0.2926 0.2898 0.0494 1.0000 Uiso R
H151 H -0.2726 -0.0651 0.2869 0.0521 1.0000 Uiso R
H161 H -0.0439 0.1806 0.2910 0.0458 1.0000 Uiso R
H181 H 0.2908 0.3305 0.2844 0.0440 1.0000 Uiso R
H182 H 0.2840 0.2929 0.3300 0.0437 1.0000 Uiso R
H201 H 0.5046 0.3143 0.2476 0.0475 1.0000 Uiso R
H202 H 0.5007 0.1525 0.2502 0.0478 1.0000 Uiso R
H203 H 0.3503 0.1567 0.2370 0.0478 1.0000 Uiso R
H221 H 0.7139 0.4225 0.3727 0.0946 1.0000 Uiso R
H222 H 0.6160 0.3189 0.4139 0.0941 1.0000 Uiso R
H223 H 0.7218 0.2704 0.3868 0.0949 1.0000 Uiso R
Fe2 Fe 0.02479(6) 0.00356(7) 0.45678(4) 0.0271 1.0000 Uani .
N2 N 0.3427(4) -0.0511(4) 0.52921(10) 0.0311 1.0000 Uani .
O4 O 0.2989(4) 0.1554(3) 0.53280(9) 0.0423 1.0000 Uani .
O5 O 0.7192(5) 0.3087(4) 0.52090(11) 0.0581 1.0000 Uani .
O6 O 0.5394(4) 0.1682(4) 0.47579(10) 0.0499 1.0000 Uani .
C23 C 0.2002(5) 0.2313(5) 0.44657(14) 0.0438 1.0000 Uani .
C24 C 0.1714(5) 0.1374(5) 0.41248(14) 0.0439 1.0000 Uani .
C25 C 0.0098(5) 0.0765(5) 0.40116(14) 0.0414 1.0000 Uani .
C26 C -0.0590(5) 0.1331(5) 0.42859(15) 0.0418 1.0000 Uani .
C27 C 0.0575(6) 0.2282(5) 0.45690(15) 0.0433 1.0000 Uani .
C28 C 0.0970(5) -0.0804(4) 0.50278(12) 0.0308 1.0000 Uani .
C29 C 0.0712(4) -0.1760(4) 0.46819(12) 0.0303 1.0000 Uani .
C30 C -0.0899(4) -0.2397(4) 0.45624(14) 0.0344 1.0000 Uani .
C31 C -0.1645(4) -0.1853(4) 0.48336(14) 0.0385 1.0000 Uani .
C32 C -0.0502(5) -0.0862(5) 0.51184(14) 0.0363 1.0000 Uani .
C33 C 0.2500(5) 0.0180(5) 0.52317(11) 0.0344 1.0000 Uani .
C34 C 0.2997(5) -0.2126(5) 0.53376(13) 0.0333 1.0000 Uani .
C35 C 0.1499(5) -0.3462(5) 0.53803(13) 0.0364 1.0000 Uani .
C36 C 0.1409(6) -0.4924(6) 0.54393(14) 0.0426 1.0000 Uani .
C37 C 0.2762(6) -0.5054(5) 0.54627(14) 0.0416 1.0000 Uani .
C38 C 0.4248(6) -0.3717(6) 0.54262(14) 0.0403 1.0000 Uani .
C39 C 0.4368(5) -0.2237(5) 0.53672(13) 0.0326 1.0000 Uani .
C40 C 0.5800(5) -0.0639(5) 0.53259(13) 0.0365 1.0000 Uani .
C41 C 0.5141(5) 0.0510(5) 0.53926(12) 0.0328 1.0000 Uani .
C42 C 0.5358(5) 0.1077(5) 0.58166(11) 0.0350 1.0000 Uani .
C43 C 0.5946(7) 0.1877(7) 0.51040(16) 0.0529 1.0000 Uani .
C44 C 0.7739(10) 0.4169(9) 0.4899(2) 0.1196 1.0000 Uani .
H231 H 0.2972 0.2817 0.4616 0.0522 1.0000 Uiso R
H241 H 0.2475 0.1152 0.3993 0.0498 1.0000 Uiso R
H251 H -0.0453 0.0048 0.3788 0.0493 1.0000 Uiso R
H261 H -0.1697 0.1105 0.4277 0.0484 1.0000 Uiso R
H271 H 0.0443 0.2831 0.4790 0.0503 1.0000 Uiso R
H291 H 0.1517 -0.1934 0.4553 0.0350 1.0000 Uiso R
H301 H -0.1403 -0.3046 0.4325 0.0397 1.0000 Uiso R
H311 H -0.2711 -0.2049 0.4810 0.0456 1.0000 Uiso R
H321 H -0.0683 -0.0315 0.5333 0.0424 1.0000 Uiso R
H351 H 0.0576 -0.3388 0.5372 0.0445 1.0000 Uiso R
H361 H 0.0405 -0.5864 0.5466 0.0511 1.0000 Uiso R
H371 H 0.2663 -0.6040 0.5502 0.0487 1.0000 Uiso R
H381 H 0.5178 -0.3791 0.5443 0.0474 1.0000 Uiso R
H401 H 0.6268 -0.0483 0.5063 0.0444 1.0000 Uiso R
H402 H 0.6592 -0.0471 0.5523 0.0442 1.0000 Uiso R
H421 H 0.4832 0.1699 0.5849 0.0517 1.0000 Uiso R
H422 H 0.6444 0.1687 0.5873 0.0519 1.0000 Uiso R
H423 H 0.4855 0.0129 0.5981 0.0514 1.0000 Uiso R
H441 H 0.6838 0.4299 0.4812 0.1909 1.0000 Uiso R
H442 H 0.8619 0.5179 0.4991 0.1912 1.0000 Uiso R
H443 H 0.8060 0.3735 0.4683 0.1914 1.0000 Uiso R

loop_
_atom_site_aniso_label
_atom_site_aniso_U_11
_atom_site_aniso_U_22
_atom_site_aniso_U_33
_atom_site_aniso_U_23
_atom_site_aniso_U_13
_atom_site_aniso_U_12
Fe1 0.0287(3) 0.0259(3) 0.0305(4) -0.0017(3) -0.0059(2) 0.0157(3)
N1 0.0341(16) 0.0440(17) 0.0295(18) 0.0039(14) 0.0025(14) 0.0283(14)
O1 0.0476(16) 0.069(2) 0.0348(17) 0.0113(15) 0.0096(13) 0.0448(15)
O2 0.0475(17) 0.074(2) 0.0252(16) -0.0040(15) -0.0063(13) 0.0320(16)
O3 0.060(2) 0.065(2) 0.037(2) -0.0040(18) -0.0125(16) 0.026(2)
C1 0.032(2) 0.038(2) 0.047(3) 0.0081(19) -0.0130(19) 0.0076(16)
C2 0.039(2) 0.043(2) 0.040(3) -0.0105(19) -0.0151(19) 0.0179(18)
C3 0.035(2) 0.047(2) 0.030(2) 0.0026(18) -0.0072(19) 0.0140(17)
C4 0.035(2) 0.042(2) 0.049(3) 0.0128(19) -0.0035(19) 0.0241(17)
C5 0.028(2) 0.060(3) 0.045(3) 0.006(2) -0.0008(19) 0.0235(19)
C6 0.0385(19) 0.043(2) 0.026(2) -0.0066(16) -0.0064(16) 0.0305(17)
C7 0.0353(18) 0.0356(19) 0.030(2) -0.0024(16) -0.0031(16) 0.0250(16)
C8 0.0275(17) 0.0307(17) 0.045(2) -0.0025(18) -0.0085(17) 0.0144(15)
C9 0.0360(19) 0.0319(18) 0.058(3) -0.016(2) -0.017(2) 0.0202(16)
C10 0.044(2) 0.044(2) 0.037(2) -0.0148(19) -0.013(2) 0.0320(19)
C11 0.044(2) 0.050(2) 0.0242(19) -0.0017(16) -0.0001(16) 0.0371(18)
C12 0.040(2) 0.052(2) 0.018(2) -0.0009(17) -0.0009(16) 0.0353(19)
C13 0.049(2) 0.051(2) 0.029(2) -0.0110(19) -0.0089(18) 0.036(2)
C14 0.043(2) 0.054(3) 0.038(3) -0.012(2) -0.013(2) 0.029(2)
C15 0.041(2) 0.066(3) 0.037(3) -0.010(2) -0.010(2) 0.038(2)
C16 0.054(3) 0.059(3) 0.029(2) -0.003(2) -0.005(2) 0.045(2)
C17 0.042(2) 0.047(2) 0.022(2) 0.0005(17) 0.0010(17) 0.033(2)
C18 0.048(2) 0.047(2) 0.032(2) 0.0055(18) 0.0019(19) 0.035(2)
C19 0.036(2) 0.046(2) 0.027(2) 0.0016(17) 0.0000(17) 0.0262(17)
C20 0.0322(19) 0.0409(19) 0.025(2) -0.0009(16) -0.0024(16) 0.0181(16)
C21 0.068(3) 0.082(3) 0.037(3) -0.027(3) -0.023(2) 0.061(3)
C22 0.066(3) 0.062(3) 0.035(3) -0.003(2) -0.010(2) 0.022(2)
Fe2 0.0254(3) 0.0283(3) 0.0302(4) 0.0059(2) 0.0017(3) 0.0152(2)
N2 0.0403(16) 0.0350(16) 0.0293(18) -0.0019(14) -0.0020(14) 0.0273(14)
O4 0.0657(19) 0.0429(15) 0.0375(17) -0.0077(13) -0.0102(15) 0.0415(15)
O5 0.068(2) 0.059(2) 0.036(2) 0.0130(17) 0.0042(18) 0.024(2)
O6 0.075(2) 0.0538(18) 0.0284(17) 0.0063(14) 0.0042(15) 0.0379(17)
C23 0.036(2) 0.034(2) 0.046(3) 0.011(2) -0.0088(19) 0.0057(16)
C24 0.046(2) 0.040(2) 0.039(3) 0.0155(19) 0.0075(19) 0.0160(19)
C25 0.051(2) 0.031(2) 0.038(3) 0.009(2) -0.0066(19) 0.0174(17)
C26 0.042(2) 0.0331(19) 0.053(3) 0.0029(19) -0.011(2) 0.0206(17)
C27 0.055(3) 0.030(2) 0.045(3) 0.0016(19) -0.007(2) 0.0221(19)
C28 0.043(2) 0.0386(18) 0.025(2) 0.0048(16) 0.0037(16) 0.0313(17)
C29 0.0344(18) 0.0336(18) 0.032(2) 0.0050(16) 0.0057(16) 0.0238(15)
C30 0.0326(18) 0.0283(17) 0.043(2) 0.0053(17) 0.0031(17) 0.0155(15)
C31 0.0297(17) 0.0359(19) 0.052(3) 0.0146(19) 0.0159(18) 0.0184(16)
C32 0.046(2) 0.039(2) 0.037(2) 0.010(2) 0.0139(19) 0.0311(19)
C33 0.054(2) 0.048(2) 0.0207(19) 0.0011(16) 0.0005(17) 0.0400(19)
C34 0.050(2) 0.039(2) 0.025(2) 0.0014(17) 0.0000(18) 0.034(2)
C35 0.049(2) 0.044(2) 0.028(2) 0.0084(18) 0.0104(19) 0.032(2)
C36 0.055(3) 0.044(2) 0.036(3) 0.0117(19) 0.011(2) 0.031(2)
C37 0.067(3) 0.042(2) 0.033(2) 0.0106(19) 0.009(2) 0.039(2)
C38 0.063(3) 0.055(3) 0.029(2) 0.004(2) 0.002(2) 0.049(2)
C39 0.051(2) 0.042(2) 0.022(2) 0.0018(17) 0.0035(18) 0.036(2)
C40 0.046(2) 0.050(2) 0.029(2) -0.0011(18) -0.0036(17) 0.035(2)
C41 0.045(2) 0.040(2) 0.025(2) 0.0013(17) 0.0015(17) 0.0290(17)
C42 0.046(2) 0.035(2) 0.026(2) -0.0012(17) -0.0025(17) 0.0215(17)
C43 0.080(4) 0.067(3) 0.039(3) 0.018(2) 0.025(3) 0.057(3)
C44 0.120(6) 0.096(5) 0.055(4) 0.001(4) -0.018(4) -0.012(5)

loop_
_atom_type_symbol
_atom_type_scat_dispersion_real
_atom_type_scat_dispersion_imag
_atom_type_scat_Cromer_Mann_a1
_atom_type_scat_Cromer_Mann_b1
_atom_type_scat_Cromer_Mann_a2
_atom_type_scat_Cromer_Mann_b2
_atom_type_scat_Cromer_Mann_a3
_atom_type_scat_Cromer_Mann_b3
_atom_type_scat_Cromer_Mann_a4
_atom_type_scat_Cromer_Mann_b4
_atom_type_scat_Cromer_Mann_c
_atom_type_scat_source
C 0.0137 0.0067 2.3100 20.8439 1.0200 10.2075 1.5886 0.5687 0.8650 51.6512 0.2156 'International Tables Vol C 4.2.6.8 and 6.1.1.4'
H 0.0000 0.0000 0.4930 10.5109 0.3229 26.1257 0.1402 3.1424 0.0408 57.7998 0.0030 'International Tables Vol C 4.2.6.8 and 6.1.1.4'
Fe -0.2674 2.5551 11.7695 4.7611 7.3573 0.3072 3.5222 15.3535 2.3045 76.8805 1.0369 'International Tables Vol C 4.2.6.8 and 6.1.1.4'
N 0.0241 0.0134 12.2126 0.0057 3.1322 9.8933 2.0125 28.9975 1.1663 0.5826 -11.5290 'International Tables Vol C 4.2.6.8 and 6.1.1.4'
O 0.0389 0.0241 3.0485 13.2771 2.2868 5.7011 1.5463 0.3239 0.8670 32.9089 0.2508 'International Tables Vol C 4.2.6.8 and 6.1.1.4'

loop_
_geom_angle_atom_site_label_1
_geom_angle_atom_site_label_2
_geom_angle_atom_site_label_3
_geom_angle
_geom_angle_publ_flag
C1 Fe1 C2 40.86(19) yes
C1 Fe1 C3 68.43(18) yes
C2 Fe1 C3 40.25(17) yes
C1 Fe1 C4 68.41(17) yes
C2 Fe1 C4 68.20(18) yes
C3 Fe1 C4 40.86(19) yes
C1 Fe1 C5 40.56(19) yes
C2 Fe1 C5 68.23(19) yes
C3 Fe1 C5 68.4(2) yes
C4 Fe1 C5 40.56(17) yes
C1 Fe1 C6 107.23(16) yes
C2 Fe1 C6 123.58(16) yes
C3 Fe1 C6 159.64(17) yes
C4 Fe1 C6 157.92(17) yes
C5 Fe1 C6 122.14(18) yes
C1 Fe1 C7 122.45(17) yes
C2 Fe1 C7 107.55(17) yes
C3 Fe1 C7 122.96(18) yes
C4 Fe1 C7 159.43(17) yes
C5 Fe1 C7 158.48(18) yes
C1 Fe1 C8 158.27(18) yes
C2 Fe1 C8 122.20(18) yes
C3 Fe1 C8 107.30(19) yes
C4 Fe1 C8 123.21(16) yes
C5 Fe1 C8 159.61(17) yes
C1 Fe1 C9 159.59(19) yes
C2 Fe1 C9 158.05(19) yes
C3 Fe1 C9 122.45(18) yes
C4 Fe1 C9 107.51(16) yes
C5 Fe1 C9 123.45(18) yes
C1 Fe1 C10 123.1(2) yes
C2 Fe1 C10 160.14(19) yes
C3 Fe1 C10 157.83(17) yes
C4 Fe1 C10 121.58(17) yes
C5 Fe1 C10 107.0(2) yes
C6 Fe1 C7 41.27(15) yes
C6 Fe1 C8 68.94(16) yes
C7 Fe1 C8 40.65(15) yes
C6 Fe1 C9 68.59(16) yes
C7 Fe1 C9 68.46(15) yes
C8 Fe1 C9 40.74(16) yes
C6 Fe1 C10 41.29(14) yes
C7 Fe1 C10 69.39(16) yes
C8 Fe1 C10 69.04(19) yes
C9 Fe1 C10 40.66(19) yes
C11 N1 C12 128.9(3) yes
C11 N1 C19 120.7(3) yes
C12 N1 C19 109.7(3) yes
C21 O2 C22 110.3(4) yes
Fe1 C1 C2 70.2(2) yes
Fe1 C1 C5 70.0(2) yes
C2 C1 C5 107.9(4) yes
Fe1 C1 H11 125.0 no
C2 C1 H11 126.3 no
C5 C1 H11 125.8 no
C1 C2 Fe1 69.0(2) yes
C1 C2 C3 108.0(4) yes
Fe1 C2 C3 69.7(2) yes
C1 C2 H21 125.2 no
Fe1 C2 H21 124.8 no
C3 C2 H21 126.8 no
C2 C3 Fe1 70.1(2) yes
C2 C3 C4 108.2(4) yes
Fe1 C3 C4 69.8(2) yes
C2 C3 H31 123.9 no
Fe1 C3 H31 123.8 no
C4 C3 H31 127.9 no
C3 C4 Fe1 69.3(2) yes
C3 C4 C5 107.4(4) yes
Fe1 C4 C5 69.4(2) yes
C3 C4 H41 126.6 no
Fe1 C4 H41 122.0 no
C5 C4 H41 125.7 no
C4 C5 C1 108.4(4) yes
C4 C5 Fe1 70.1(2) yes
C1 C5 Fe1 69.4(2) yes
C4 C5 H51 125.8 no
C1 C5 H51 125.7 no
Fe1 C5 H51 125.0 no
Fe1 C6 C7 69.3(2) yes
Fe1 C6 C10 68.8(2) yes
C7 C6 C10 107.3(4) yes
Fe1 C6 C11 123.1(3) yes
C7 C6 C11 126.6(3) yes
C10 C6 C11 125.9(4) yes
C6 C7 Fe1 69.5(2) yes
C6 C7 C8 108.1(3) yes
Fe1 C7 C8 69.85(19) yes
C6 C7 H71 124.8 no
Fe1 C7 H71 126.2 no
C8 C7 H71 127.1 no
C7 C8 Fe1 69.5(2) yes
C7 C8 C9 107.8(4) yes
Fe1 C8 C9 69.4(2) yes
C7 C8 H81 125.4 no
Fe1 C8 H81 128.2 no
C9 C8 H81 126.8 no
C8 C9 Fe1 69.8(2) yes
C8 C9 C10 109.0(3) yes
Fe1 C9 C10 69.2(2) yes
C8 C9 H91 125.4 no
Fe1 C9 H91 122.9 no
C10 C9 H91 125.4 no
C6 C10 C9 107.8(4) yes
C6 C10 Fe1 69.9(2) yes
C9 C10 Fe1 70.2(2) yes
C6 C10 H101 124.6 no
C9 C10 H101 127.6 no
Fe1 C10 H101 126.6 no
C6 C11 N1 117.9(3) yes
C6 C11 O1 123.2(3) yes
N1 C11 O1 118.7(4) yes
N1 C12 C13 130.0(4) yes
N1 C12 C17 108.7(4) yes
C13 C12 C17 121.0(4) yes
C12 C13 C14 118.2(4) yes
C12 C13 H131 121.6 no
C14 C13 H131 120.2 no
C13 C14 C15 121.4(5) yes
C13 C14 H141 118.3 no
C15 C14 H141 120.2 no
C14 C15 C16 119.5(4) yes
C14 C15 H151 121.6 no
C16 C15 H151 118.9 no
C15 C16 C17 119.7(4) yes
C15 C16 H161 120.8 no
C17 C16 H161 119.5 no
C12 C17 C16 120.1(4) yes
C12 C17 C18 109.9(3) yes
C16 C17 C18 130.0(4) yes
C17 C18 C19 102.7(3) yes
C17 C18 H181 113.0 no
C19 C18 H181 111.0 no
C17 C18 H182 111.1 no
C19 C18 H182 110.7 no
H181 C18 H182 108.3 no
C18 C19 N1 103.0(3) yes
C18 C19 C20 110.8(3) yes
N1 C19 C20 111.2(3) yes
C18 C19 C21 108.6(3) yes
N1 C19 C21 110.1(3) yes
C20 C19 C21 112.7(4) yes
C19 C20 H201 111.2 no
C19 C20 H202 109.4 no
H201 C20 H202 109.0 no
C19 C20 H203 109.5 no
H201 C20 H203 108.3 no
H202 C20 H203 109.5 no
C19 C21 O3 117.4(5) yes
C19 C21 O2 119.4(5) yes
O3 C21 O2 122.8(4) yes
O2 C22 H221 110.0 no
O2 C22 H222 109.7 no
H221 C22 H222 112.2 no
O2 C22 H223 111.8 no
H221 C22 H223 105.0 no
H222 C22 H223 108.0 no
C23 Fe2 C24 40.60(19) yes
C23 Fe2 C25 68.44(18) yes
C24 Fe2 C25 40.96(18) yes
C23 Fe2 C26 68.06(17) yes
C24 Fe2 C26 68.18(19) yes
C25 Fe2 C26 40.25(19) yes
C23 Fe2 C27 40.60(19) yes
C24 Fe2 C27 68.5(2) yes
C25 Fe2 C27 68.4(2) yes
C26 Fe2 C27 40.58(17) yes
C23 Fe2 C28 107.24(16) yes
C24 Fe2 C28 123.37(17) yes
C25 Fe2 C28 160.35(17) yes
C26 Fe2 C28 157.72(18) yes
C27 Fe2 C28 121.67(18) yes
C23 Fe2 C29 122.51(16) yes
C24 Fe2 C29 107.62(17) yes
C25 Fe2 C29 123.66(18) yes
C26 Fe2 C29 159.78(17) yes
C27 Fe2 C29 158.19(17) yes
C23 Fe2 C30 158.29(18) yes
C24 Fe2 C30 122.35(19) yes
C25 Fe2 C30 107.45(19) yes
C26 Fe2 C30 123.47(16) yes
C27 Fe2 C30 159.62(17) yes
C23 Fe2 C31 159.66(19) yes
C24 Fe2 C31 158.15(19) yes
C25 Fe2 C31 121.94(18) yes
C26 Fe2 C31 107.55(16) yes
C27 Fe2 C31 123.18(18) yes
C23 Fe2 C32 123.2(2) yes
C24 Fe2 C32 159.92(19) yes
C25 Fe2 C32 157.22(17) yes
C26 Fe2 C32 121.64(17) yes
C27 Fe2 C32 106.69(19) yes
C28 Fe2 C29 41.22(15) yes
C28 Fe2 C30 69.07(16) yes
C29 Fe2 C30 40.72(15) yes
C28 Fe2 C31 68.86(16) yes
C29 Fe2 C31 68.56(14) yes
C30 Fe2 C31 40.76(16) yes
C28 Fe2 C32 41.28(14) yes
C29 Fe2 C32 69.24(15) yes
C30 Fe2 C32 69.02(18) yes
C31 Fe2 C32 40.79(18) yes
C33 N2 C34 130.7(3) yes
C33 N2 C41 119.6(3) yes
C34 N2 C41 109.0(3) yes
C43 O5 C44 108.8(5) yes
Fe2 C23 C24 69.4(2) yes
Fe2 C23 C27 69.9(2) yes
C24 C23 C27 108.3(4) yes
Fe2 C23 H231 122.5 no
C24 C23 H231 126.1 no
C27 C23 H231 125.4 no
C23 C24 Fe2 70.0(2) yes
C23 C24 C25 108.0(4) yes
Fe2 C24 C25 70.1(2) yes
C23 C24 H241 126.2 no
Fe2 C24 H241 124.3 no
C25 C24 H241 125.7 no
C24 C25 Fe2 69.0(2) yes
C24 C25 C26 107.5(4) yes
Fe2 C25 C26 69.9(2) yes
C24 C25 H251 126.5 no
Fe2 C25 H251 124.8 no
C26 C25 H251 126.0 no
C25 C26 Fe2 69.8(2) yes
C25 C26 C27 108.7(4) yes
Fe2 C26 C27 69.6(2) yes
C25 C26 H261 124.9 no
Fe2 C26 H261 127.1 no
C27 C26 H261 126.3 no
C26 C27 C23 107.5(4) yes
C26 C27 Fe2 69.8(2) yes
C23 C27 Fe2 69.5(2) yes
C26 C27 H271 127.1 no
C23 C27 H271 125.4 no
Fe2 C27 H271 126.8 no
Fe2 C28 C29 69.6(2) yes
Fe2 C28 C32 69.2(2) yes
C29 C28 C32 107.5(4) yes
Fe2 C28 C33 122.3(3) yes
C29 C28 C33 126.4(3) yes
C32 C28 C33 125.9(4) yes
C28 C29 Fe2 69.18(19) yes
C28 C29 C30 108.1(3) yes
Fe2 C29 C30 69.8(2) yes
C28 C29 H291 125.3 no
Fe2 C29 H291 126.7 no
C30 C29 H291 126.5 no
C29 C30 Fe2 69.5(2) yes
C29 C30 C31 107.9(4) yes
Fe2 C30 C31 69.5(2) yes
C29 C30 H301 126.5 no
Fe2 C30 H301 123.6 no
C31 C30 H301 125.5 no
C30 C31 Fe2 69.7(2) yes
C30 C31 C32 108.6(3) yes
Fe2 C31 C32 69.2(2) yes
C30 C31 H311 124.9 no
Fe2 C31 H311 122.6 no
C32 C31 H311 126.2 no
C28 C32 C31 107.8(4) yes
C28 C32 Fe2 69.6(2) yes
C31 C32 Fe2 70.0(2) yes
C28 C32 H321 126.1 no
C31 C32 H321 126.0 no
Fe2 C32 H321 125.4 no
C28 C33 N2 116.4(3) yes
C28 C33 O4 123.4(3) yes
N2 C33 O4 120.1(4) yes
N2 C34 C35 129.6(4) yes
N2 C34 C39 109.3(4) yes
C35 C34 C39 121.0(4) yes
C34 C35 C36 118.0(4) yes
C34 C35 H351 121.4 no
C36 C35 H351 120.6 no
C35 C36 C37 121.5(5) yes
C35 C36 H361 120.3 no
C37 C36 H361 118.2 no
C36 C37 C38 120.1(4) yes
C36 C37 H371 119.4 no
C38 C37 H371 120.4 no
C37 C38 C39 119.4(4) yes
C37 C38 H381 120.8 no
C39 C38 H381 119.8 no
C38 C39 C34 119.9(4) yes
C38 C39 C40 129.9(4) yes
C34 C39 C40 110.1(3) yes
C39 C40 C41 103.3(3) yes
C39 C40 H401 111.6 no
C41 C40 H401 110.4 no
C39 C40 H402 111.1 no
C41 C40 H402 110.9 no
H401 C40 H402 109.4 no
C40 C41 N2 102.3(3) yes
C40 C41 C42 111.5(3) yes
N2 C41 C42 111.4(3) yes
C40 C41 C43 108.6(3) yes
N2 C41 C43 110.6(3) yes
C42 C41 C43 112.1(4) yes
C41 C42 H421 108.1 no
C41 C42 H422 109.4 no
H421 C42 H422 111.0 no
C41 C42 H423 106.7 no
H421 C42 H423 110.6 no
H422 C42 H423 110.8 no
C41 C43 O6 118.3(5) yes
C41 C43 O5 118.4(5) yes
O6 C43 O5 123.1(5) yes
O5 C44 H441 107.1 no
O5 C44 H442 109.3 no
H441 C44 H442 110.7 no
O5 C44 H443 109.0 no
H441 C44 H443 109.1 no
H442 C44 H443 111.6 no

loop_
_geom_bond_atom_site_label_1
_geom_bond_atom_site_label_2
_geom_bond_distance
_geom_bond_publ_flag
Fe1 C1 2.031(4) yes
Fe1 C2 2.047(4) yes
Fe1 C3 2.042(4) yes
Fe1 C4 2.048(4) yes
Fe1 C5 2.039(4) yes
Fe1 C6 2.040(4) yes
Fe1 C7 2.038(3) yes
Fe1 C8 2.042(4) yes
Fe1 C9 2.037(4) yes
Fe1 C10 2.025(4) yes
N1 C11 1.372(4) yes
N1 C12 1.426(5) yes
N1 C19 1.478(5) yes
O1 C11 1.245(5) yes
O2 C21 1.265(6) yes
O2 C22 1.544(6) yes
O3 C21 1.283(7) yes
C1 C2 1.424(7) yes
C1 C5 1.411(7) yes
C1 H11 0.975 no
C2 C3 1.407(6) yes
C2 H21 0.979 no
C3 C4 1.428(7) yes
C3 H31 0.975 no
C4 C5 1.417(6) yes
C4 H41 0.966 no
C5 H51 0.979 no
C6 C7 1.437(5) yes
C6 C10 1.433(5) yes
C6 C11 1.465(6) yes
C7 C8 1.417(5) yes
C7 H71 0.983 no
C8 C9 1.420(6) yes
C8 H81 0.981 no
C9 C10 1.411(7) yes
C9 H91 0.999 no
C10 H101 0.999 no
C12 C13 1.374(6) yes
C12 C17 1.400(6) yes
C13 C14 1.388(6) yes
C13 H131 0.918 no
C14 C15 1.391(7) yes
C14 H141 0.917 no
C15 C16 1.388(7) yes
C15 H151 0.946 no
C16 C17 1.373(6) yes
C16 H161 0.911 no
C17 C18 1.510(6) yes
C18 C19 1.554(5) yes
C18 H181 0.971 no
C18 H182 0.980 no
C19 C20 1.525(5) yes
C19 C21 1.504(6) yes
C20 H201 0.968 no
C20 H202 0.944 no
C20 H203 0.953 no
C22 H221 1.031 no
C22 H222 1.022 no
C22 H223 0.972 no
Fe2 C23 2.037(4) yes
Fe2 C24 2.030(4) yes
Fe2 C25 2.044(4) yes
Fe2 C26 2.045(4) yes
Fe2 C27 2.042(4) yes
Fe2 C28 2.039(4) yes
Fe2 C29 2.045(3) yes
Fe2 C30 2.048(4) yes
Fe2 C31 2.045(4) yes
Fe2 C32 2.034(4) yes
N2 C33 1.381(4) yes
N2 C34 1.416(5) yes
N2 C41 1.490(5) yes
O4 C33 1.216(5) yes
O5 C43 1.245(7) yes
O5 C44 1.390(8) yes
O6 C43 1.263(6) yes
C23 C24 1.411(7) yes
C23 C27 1.415(7) yes
C23 H231 0.963 no
C24 C25 1.425(6) yes
C24 H241 0.975 no
C25 C26 1.407(7) yes
C25 H251 0.988 no
C26 C27 1.417(6) yes
C26 H261 0.984 no
C27 H271 0.965 no
C28 C29 1.438(5) yes
C28 C32 1.436(5) yes
C28 C33 1.477(6) yes
C29 C30 1.424(5) yes
C29 H291 0.982 no
C30 C31 1.425(6) yes
C30 H301 0.988 no
C31 C32 1.422(6) yes
C31 H311 0.958 no
C32 H321 0.968 no
C34 C35 1.390(6) yes
C34 C39 1.393(6) yes
C35 C36 1.393(6) yes
C35 H351 0.936 no
C36 C37 1.384(7) yes
C36 H361 0.950 no
C37 C38 1.382(7) yes
C37 H371 0.923 no
C38 C39 1.397(6) yes
C38 H381 0.943 no
C39 C40 1.485(6) yes
C40 C41 1.555(5) yes
C40 H401 0.978 no
C40 H402 0.969 no
C41 C42 1.515(5) yes
C41 C43 1.514(6) yes
C42 H421 0.973 no
C42 H422 0.936 no
C42 H423 0.973 no
C44 H441 0.991 no
C44 H442 0.976 no
C44 H443 0.970 no

loop_
_geom_hbond_atom_site_label_D
_geom_hbond_atom_site_label_H
_geom_hbond_atom_site_label_A
_geom_hbond_site_symmetry_A
_geom_hbond_angle_DHA
_geom_hbond_distance_DH
_geom_hbond_distance_HA
_geom_hbond_distance_DA
_geom_hbond_publ_flag
C2 H21 O6 . 152 0.98 2.52 3.415(7) yes
C15 H151 O1 1_455 158 0.95 2.54 3.435(7) yes
C20 H201 O5 2_654 122 0.97 2.57 3.192(7) yes
C22 H222 O6 . 141 1.02 2.45 3.306(7) yes
C24 H241 O2 . 151 0.98 2.53 3.413(7) yes
C37 H371 O4 1_545 156 0.92 2.58 3.441(7) yes
C42 H422 O3 3_665 121 0.94 2.59 3.173(7) yes
